data_4510933
loop_
_publ_author_name
'Zipp, Caitlin F.'
'Fernandes, Manuel. A.'
'Marques, Helder M.'
'Michael, Joseph P.'
'Perry, Christopher B.'

_publ_section_title
;
 Polymorphs ofN-[2-(Hydroxymethyl)phenyl]benzamide: Structural
 Characterization and Analysis of Molecule&#x00B7;&#x00B7;&#x00B7;Molecule
 Interactions by Means of Atom&#x2212;Atom Potentials and DFT
;
_journal_issue 5
_journal_name_full 'Crystal Growth &amp; Design'
_journal_page_first 1431
_journal_paper_doi 10.1021/cg101733u
_journal_volume 11
_journal_year 2011
_chemical_formula_moiety 'C14 H13 N O2'
_chemical_formula_sum 'C14 H13 N O2'
_chemical_formula_weight 227.25
_chemical_name_systematic
;
 ?
;
_space_group_IT_number 14
_symmetry_cell_setting monoclinic
_symmetry_space_group_name_Hall '-P 2yn'
_symmetry_space_group_name_H-M 'P 1 21/n 1'
_atom_sites_solution_hydrogens geom
_atom_sites_solution_primary direct
_atom_sites_solution_secondary difmap
_audit_creation_method SHELXL-97
_cell_angle_alpha 90.00
_cell_angle_beta 90.125(4)
_cell_angle_gamma 90.00
_cell_formula_units_Z 4
_cell_length_a 5.1936(6)
_cell_length_b 13.2328(14)
_cell_length_c 17.0316(17)
_cell_measurement_reflns_used 989
_cell_measurement_temperature 173(2)
_cell_measurement_theta_max 27.78
_cell_measurement_theta_min 2.84
_cell_volume 1170.5(2)
_computing_cell_refinement 'Bruker SAINT'
_computing_data_collection 'Bruker APEX2'
_computing_data_reduction 'Bruker SAINT'
_computing_molecular_graphics 'Bruker SHELXTL'
_computing_publication_material 'Bruker SHELXTL'
_computing_structure_refinement 'SHELXL-97 (Sheldrick, 1997)'
_computing_structure_solution 'SHELXS-97 (Sheldrick, 2008)'
_diffrn_ambient_temperature 173(2)
_diffrn_measured_fraction_theta_full 0.992
_diffrn_measured_fraction_theta_max 0.992
_diffrn_measurement_device_type 'Bruker APEX-II CCD'
_diffrn_measurement_method '\f and \w scans'
_diffrn_radiation_monochromator graphite
_diffrn_radiation_source 'fine-focus sealed tube'
_diffrn_radiation_type MoK\a
_diffrn_radiation_wavelength 0.71073
_diffrn_reflns_av_R_equivalents 0.0684
_diffrn_reflns_av_sigmaI/netI 0.0738
_diffrn_reflns_limit_h_max 6
_diffrn_reflns_limit_h_min -6
_diffrn_reflns_limit_k_max 13
_diffrn_reflns_limit_k_min -16
_diffrn_reflns_limit_l_max 21
_diffrn_reflns_limit_l_min -21
_diffrn_reflns_number 8503
_diffrn_reflns_theta_full 25.99
_diffrn_reflns_theta_max 25.99
_diffrn_reflns_theta_min 1.95
_diffrn_standards_number 0
_exptl_absorpt_coefficient_mu 0.087
_exptl_absorpt_correction_type none
_exptl_crystal_colour colourless
_exptl_crystal_density_diffrn 1.290
_exptl_crystal_density_method 'not measured'
_exptl_crystal_description needle
_exptl_crystal_F_000 480
_exptl_crystal_size_max 0.44
_exptl_crystal_size_mid 0.07
_exptl_crystal_size_min 0.06
_refine_diff_density_max 0.208
_refine_diff_density_min -0.188
_refine_diff_density_rms 0.047
_refine_ls_extinction_method none
_refine_ls_goodness_of_fit_ref 1.053
_refine_ls_hydrogen_treatment constr
_refine_ls_matrix_type full
_refine_ls_number_parameters 155
_refine_ls_number_reflns 2296
_refine_ls_number_restraints 0
_refine_ls_restrained_S_all 1.053
_refine_ls_R_factor_all 0.1067
_refine_ls_R_factor_gt 0.0555
_refine_ls_shift/su_max 0.000
_refine_ls_shift/su_mean 0.000
_refine_ls_structure_factor_coef Fsqd
_refine_ls_weighting_details 'calc w=1/[\s^2^(Fo^2^)+(0.0455P)^2^+0.3951P] where P=(Fo^2^+2Fc^2^)/3'
_refine_ls_weighting_scheme calc
_refine_ls_wR_factor_gt 0.1193
_refine_ls_wR_factor_ref 0.1370
_reflns_number_gt 1399
_reflns_number_total 2296
_reflns_threshold_expression >2sigma(I)
_cod_data_source_file polymorph_2_10c_czhmm11_0f.cif
_cod_data_source_block 10c_czhmm11_0f
_cod_depositor_comments
;
The following automatic conversions were performed:

'_symmetry_cell_setting' value 'Monoclinic' changed to 'monoclinic'
according to
/usr/data/users/saulius/automatic-downloads/retrospective/ACS/lib/dictionaries/cif_core.dic
dictionary named 'cif_core.dic' version 2.4.2 from 2011-04-26.

Automatic conversion script
Id: cif_fix_values 2281 2013-09-26 08:29:07Z andrius 
;
_cod_original_sg_symbol_H-M P2(1)/n
_cod_database_code 4510933

loop_
_symmetry_equiv_pos_as_xyz
'x, y, z'
'-x+1/2, y+1/2, -z+1/2'
'-x, -y, -z'
'x-1/2, -y-1/2, z-1/2'

loop_
_atom_site_label
_atom_site_type_symbol
_atom_site_fract_x
_atom_site_fract_y
_atom_site_fract_z
_atom_site_U_iso_or_equiv
_atom_site_adp_type
_atom_site_occupancy
_atom_site_symmetry_multiplicity
_atom_site_calc_flag
_atom_site_refinement_flags
C1 C 1.2327(5) 1.0417(2) 0.18896(15) 0.0370(7) Uani 1 1 d .
H1A H 1.3456 1.1014 0.1956 0.044 Uiso 1 1 calc R
H1B H 1.3052 1.0000 0.1461 0.044 Uiso 1 1 calc R
C2 C 1.2372(5) 0.98058(18) 0.26413(14) 0.0301(6) Uani 1 1 d .
C3 C 1.4218(5) 1.0010(2) 0.32119(16) 0.0367(7) Uani 1 1 d .
H3 H 1.5409 1.0545 0.3132 0.044 Uiso 1 1 calc R
C4 C 1.4346(6) 0.9443(2) 0.38976(16) 0.0420(7) Uani 1 1 d .
H4 H 1.5626 0.9582 0.4282 0.050 Uiso 1 1 calc R
C5 C 1.2601(6) 0.8679(2) 0.40124(17) 0.0441(8) Uani 1 1 d .
H5 H 1.2662 0.8299 0.4485 0.053 Uiso 1 1 calc R
C6 C 1.0758(5) 0.8452(2) 0.34547(15) 0.0382(7) Uani 1 1 d .
H6 H 0.9563 0.7921 0.3543 0.046 Uiso 1 1 calc R
C7 C 1.0665(5) 0.90090(18) 0.27592(14) 0.0292(6) Uani 1 1 d .
C8 C 0.7482(5) 0.79631(19) 0.20210(15) 0.0304(6) Uani 1 1 d .
C9 C 0.5816(5) 0.79867(18) 0.13015(14) 0.0289(6) Uani 1 1 d .
C10 C 0.6193(5) 0.86466(19) 0.06757(15) 0.0350(7) Uani 1 1 d .
H10 H 0.7579 0.9115 0.0691 0.042 Uiso 1 1 calc R
C11 C 0.4559(6) 0.8626(2) 0.00305(15) 0.0394(7) Uani 1 1 d .
H11 H 0.4833 0.9080 -0.0393 0.047 Uiso 1 1 calc R
C12 C 0.2554(6) 0.7955(2) 0.00013(15) 0.0387(7) Uani 1 1 d .
H12 H 0.1427 0.7951 -0.0439 0.046 Uiso 1 1 calc R
C13 C 0.2168(6) 0.7286(2) 0.06114(16) 0.0428(8) Uani 1 1 d .
H13 H 0.0789 0.6814 0.0590 0.051 Uiso 1 1 calc R
C14 C 0.3799(5) 0.7304(2) 0.12548(16) 0.0398(7) Uani 1 1 d .
H14 H 0.3530 0.6841 0.1672 0.048 Uiso 1 1 calc R
N1 N 0.8856(4) 0.88124(14) 0.21575(11) 0.0306(5) Uani 1 1 d .
H1N H 0.8588 0.9312 0.1826 0.037 Uiso 1 1 calc R
O1 O 0.9823(4) 1.07548(13) 0.16607(10) 0.0388(5) Uani 1 1 d .
H1O H 0.9351 1.1225 0.1959 0.058 Uiso 1 1 calc R
O2 O 0.7587(4) 0.72093(13) 0.24380(11) 0.0410(5) Uani 1 1 d .

loop_
_atom_site_aniso_label
_atom_site_aniso_U_11
_atom_site_aniso_U_22
_atom_site_aniso_U_33
_atom_site_aniso_U_23
_atom_site_aniso_U_13
_atom_site_aniso_U_12
C1 0.0450(18) 0.0291(15) 0.0368(16) -0.0011(12) 0.0065(14) -0.0017(13)
C2 0.0343(15) 0.0251(14) 0.0310(14) -0.0038(11) 0.0074(13) 0.0055(12)
C3 0.0368(16) 0.0294(15) 0.0441(16) -0.0052(13) 0.0038(14) -0.0002(13)
C4 0.0408(17) 0.0437(18) 0.0416(18) -0.0030(14) -0.0084(14) 0.0051(14)
C5 0.0513(19) 0.0435(18) 0.0374(16) 0.0090(14) -0.0086(15) 0.0034(15)
C6 0.0421(18) 0.0359(16) 0.0365(16) 0.0061(12) -0.0035(14) -0.0035(13)
C7 0.0316(15) 0.0284(14) 0.0276(14) -0.0018(11) 0.0008(12) 0.0049(12)
C8 0.0303(15) 0.0268(14) 0.0340(15) 0.0017(12) 0.0035(12) 0.0024(12)
C9 0.0340(15) 0.0232(13) 0.0296(14) -0.0009(11) 0.0040(12) 0.0056(12)
C10 0.0472(17) 0.0253(14) 0.0327(15) 0.0000(12) 0.0046(14) -0.0048(13)
C11 0.058(2) 0.0348(16) 0.0254(14) 0.0022(12) 0.0010(14) -0.0006(14)
C12 0.0448(18) 0.0436(17) 0.0277(15) -0.0042(13) -0.0037(13) 0.0056(15)
C13 0.0421(18) 0.0442(18) 0.0422(17) 0.0074(14) -0.0063(15) -0.0074(14)
C14 0.0430(18) 0.0399(17) 0.0363(16) 0.0119(13) -0.0028(14) -0.0039(14)
N1 0.0414(13) 0.0222(11) 0.0282(12) 0.0044(9) 0.0000(10) 0.0020(10)
O1 0.0590(13) 0.0268(10) 0.0306(11) -0.0005(8) -0.0025(9) 0.0038(9)
O2 0.0467(12) 0.0306(11) 0.0456(11) 0.0167(9) -0.0086(10) -0.0049(9)

loop_
_atom_type_symbol
_atom_type_description
_atom_type_scat_dispersion_real
_atom_type_scat_dispersion_imag
_atom_type_scat_source
C C 0.0033 0.0016 'International Tables Vol C Tables 4.2.6.8 and 6.1.1.4'
H H 0.0000 0.0000 'International Tables Vol C Tables 4.2.6.8 and 6.1.1.4'
N N 0.0061 0.0033 'International Tables Vol C Tables 4.2.6.8 and 6.1.1.4'
O O 0.0106 0.0060 'International Tables Vol C Tables 4.2.6.8 and 6.1.1.4'

loop_
_geom_angle_atom_site_label_1
_geom_angle_atom_site_label_2
_geom_angle_atom_site_label_3
_geom_angle
O1 C1 C2 114.2(2)
O1 C1 H1A 108.7
C2 C1 H1A 108.7
O1 C1 H1B 108.7
C2 C1 H1B 108.7
H1A C1 H1B 107.6
C3 C2 C7 119.0(2)
C3 C2 C1 119.8(2)
C7 C2 C1 121.2(2)
C4 C3 C2 120.9(3)
C4 C3 H3 119.5
C2 C3 H3 119.5
C5 C4 C3 119.2(3)
C5 C4 H4 120.4
C3 C4 H4 120.4
C4 C5 C6 121.3(3)
C4 C5 H5 119.3
C6 C5 H5 119.3
C5 C6 C7 119.4(3)
C5 C6 H6 120.3
C7 C6 H6 120.3
C2 C7 C6 120.1(2)
C2 C7 N1 117.2(2)
C6 C7 N1 122.7(2)
O2 C8 N1 123.7(2)
O2 C8 C9 121.0(2)
N1 C8 C9 115.3(2)
C14 C9 C10 118.2(2)
C14 C9 C8 117.9(2)
C10 C9 C8 123.9(2)
C11 C10 C9 120.5(3)
C11 C10 H10 119.8
C9 C10 H10 119.8
C12 C11 C10 120.4(3)
C12 C11 H11 119.8
C10 C11 H11 119.8
C11 C12 C13 120.0(3)
C11 C12 H12 120.0
C13 C12 H12 120.0
C12 C13 C14 119.7(3)
C12 C13 H13 120.2
C14 C13 H13 120.2
C13 C14 C9 121.2(3)
C13 C14 H14 119.4
C9 C14 H14 119.4
C8 N1 C7 128.9(2)
C8 N1 H1N 115.5
C7 N1 H1N 115.5
C1 O1 H1O 109.5

loop_
_geom_bond_atom_site_label_1
_geom_bond_atom_site_label_2
_geom_bond_distance
C1 O1 1.429(3)
C1 C2 1.515(3)
C1 H1A 0.9900
C1 H1B 0.9900
C2 C3 1.390(3)
C2 C7 1.392(3)
C3 C4 1.390(4)
C3 H3 0.9500
C4 C5 1.372(4)
C4 H4 0.9500
C5 C6 1.380(4)
C5 H5 0.9500
C6 C7 1.396(3)
C6 H6 0.9500
C7 N1 1.413(3)
C8 O2 1.226(3)
C8 N1 1.351(3)
C8 C9 1.499(3)
C9 C14 1.385(4)
C9 C10 1.392(3)
C10 C11 1.387(4)
C10 H10 0.9500
C11 C12 1.369(4)
C11 H11 0.9500
C12 C13 1.381(4)
C12 H12 0.9500
C13 C14 1.384(4)
C13 H13 0.9500
C14 H14 0.9500
N1 H1N 0.8800
O1 H1O 0.8400

loop_
_geom_hbond_atom_site_label_D
_geom_hbond_atom_site_label_H
_geom_hbond_atom_site_label_A
_geom_hbond_distance_DH
_geom_hbond_distance_HA
_geom_hbond_distance_DA
_geom_hbond_angle_DHA
_geom_hbond_site_symmetry_A
N1 H1N O1 0.88 2.03 2.752(3) 138 .
O1 H1O O2 0.84 1.94 2.763(3) 166 2_655
C6 H6 O2 0.95 2.34 2.899(3) 117 .
C3 H3 O2 0.95 2.62 3.529(3) 160 2_755

loop_
_geom_torsion_atom_site_label_1
_geom_torsion_atom_site_label_2
_geom_torsion_atom_site_label_3
_geom_torsion_atom_site_label_4
_geom_torsion
O1 C1 C2 C3 -134.2(2)
O1 C1 C2 C7 48.6(3)
C7 C2 C3 C4 -1.1(4)
C1 C2 C3 C4 -178.3(2)
C2 C3 C4 C5 -0.7(4)
C3 C4 C5 C6 1.3(4)
C4 C5 C6 C7 0.0(4)
C3 C2 C7 C6 2.4(4)
C1 C2 C7 C6 179.5(2)
C3 C2 C7 N1 -178.6(2)
C1 C2 C7 N1 -1.5(4)
C5 C6 C7 C2 -1.9(4)
C5 C6 C7 N1 179.2(2)
O2 C8 C9 C14 21.1(4)
N1 C8 C9 C14 -160.1(2)
O2 C8 C9 C10 -158.2(3)
N1 C8 C9 C10 20.6(4)
C14 C9 C10 C11 0.9(4)
C8 C9 C10 C11 -179.7(2)
C9 C10 C11 C12 0.0(4)
C10 C11 C12 C13 -0.8(4)
C11 C12 C13 C14 0.7(4)
C12 C13 C14 C9 0.2(4)
C10 C9 C14 C13 -1.0(4)
C8 C9 C14 C13 179.5(2)
O2 C8 N1 C7 1.8(4)
C9 C8 N1 C7 -177.0(2)
C2 C7 N1 C8 160.9(3)
C6 C7 N1 C8 -20.1(4)
